data_4116929
loop_
_publ_author_name
'Alan M. Allgeier'
'Caroline S. Slone'
'Chad A. Mirkin'
'Louise M. Liable-Sands'
'Glenn P. A. Yap'
'Arnold L. Rheingold'

_publ_contact_author
;
    Professor Chad A. Mirkin
 Department of Chemistry; Northwestern University; 2145 Sheridan Road;
Evanston, IL 60208-3113
;
_publ_contact_author_email ' camirkin@chem.nwu.edu '
_publ_contact_author_fax ' (847) 491-7713 '
_publ_contact_author_phone ' (847) 491-2907 '
_publ_section_title
;
 Electrochemically Controlling Ligand Binding Affinity for Transition
 Metals via RHLs: The Importance of Electrostatic Effects
;
_journal_name_full 'Journal of the American Chemical Society'
_journal_page_first 550
_journal_page_last 559
_journal_paper_doi 10.1021/ja963008a
_journal_volume 119
_journal_year 1997
_chemical_compound_source synthesized
_chemical_formula_moiety 'C H44 B3 F4 Fe O3 P2 Rh4 '
_chemical_formula_structural
;
[Rhodium(I)(1,1'-bis(2-diphenylphosphinoethoxy)ferrocene)][tetrafluoroborate]
tetrahydrofuran solvate
;
_chemical_formula_sum 'C H44 B3 F4 Fe O3 P2 Rh4'
_chemical_formula_weight 742.20
_space_group_IT_number 19
_symmetry_cell_setting orthorhombic
_symmetry_Int_Tables_number 19
_symmetry_space_group_name_Hall 'P 2ac 2ab'
_symmetry_space_group_name_H-M 'P 21 21 21'
_audit_creation_date 'Wed Sep 11 11:35:20 1996'
_audit_creation_method 'from TEXRAY.INF file'
_cell_angle_alpha 90
_cell_angle_beta 90
_cell_angle_gamma 90
_cell_formula_units_Z 4
_cell_length_a 9.838(2)
_cell_length_b 17.799(6)
_cell_length_c 21.939(4)
_cell_measurement_reflns_used 25
_cell_measurement_temperature 426.4
_cell_measurement_theta_max 12.8
_cell_measurement_theta_min 10.3
_cell_volume 3841.7(17)
_computing_cell_refinement 'MSC/AFC Diffractometer Control'
_computing_data_collection 'MSC/AFC Diffractometer Control'
_computing_data_reduction teXsan
_computing_publication_material teXsan
_computing_structure_refinement teXsan
_diffrn_ambient_temperature 426.4
_diffrn_measurement_device CAD4
_diffrn_measurement_method 'omega/theta scans'
_diffrn_orient_matrix_UB_11 0.04690
_diffrn_orient_matrix_UB_12 0.00186
_diffrn_orient_matrix_UB_13 -0.04040
_diffrn_orient_matrix_UB_21 -0.07319
_diffrn_orient_matrix_UB_22 -0.03198
_diffrn_orient_matrix_UB_23 -0.01806
_diffrn_orient_matrix_UB_31 -0.05268
_diffrn_orient_matrix_UB_32 0.04615
_diffrn_orient_matrix_UB_33 -0.01090
_diffrn_radiation_monochromator graphite
_diffrn_radiation_source 'X-ray tube'
_diffrn_radiation_type MoKalpha
_diffrn_radiation_wavelength 0.7107
_diffrn_reflns_av_R_equivalents 0.0238
_diffrn_reflns_limit_h_max 0
_diffrn_reflns_limit_h_min 0
_diffrn_reflns_limit_k_max 0
_diffrn_reflns_limit_k_min 0
_diffrn_reflns_limit_l_max 0
_diffrn_reflns_limit_l_min 0
_diffrn_reflns_number 4925
_diffrn_reflns_theta_max 26.96
_diffrn_standards_decay_% -0.20
_diffrn_standards_interval_count 90
_diffrn_standards_number 3
_exptl_absorpt_coefficient_mu 2.144
_exptl_absorpt_correction_T_max 0.929
_exptl_absorpt_correction_T_min 0.780
_exptl_absorpt_correction_type analytical
_exptl_absorpt_process_details Tompa_analytical
_exptl_crystal_colour orange
_exptl_crystal_density_diffrn 1.283
_exptl_crystal_description platey
_exptl_crystal_F_000 1444.00
_exptl_crystal_size_max 0.400
_exptl_crystal_size_mid 0.200
_exptl_crystal_size_min 0.080
_refine_diff_density_max 0.67
_refine_diff_density_min -0.64
_refine_ls_extinction_coef 0.28801
_refine_ls_extinction_method Zachariasen_type_2_gaussian_isotropic
_refine_ls_goodness_of_fit_obs 1.270
_refine_ls_hydrogen_treatment noref
_refine_ls_matrix_type full
_refine_ls_number_parameters 463
_refine_ls_number_reflns 2763
_refine_ls_number_restraints 0
_refine_ls_R_factor_obs 0.0476
_refine_ls_shift/esd_max 0.0380
_refine_ls_structure_factor_coef F
_refine_ls_weighting_scheme sigma
_refine_ls_wR_factor_obs 0.0444
_reflns_number_observed 2763
_reflns_number_total 4691
_reflns_observed_criterion 3.00
_cod_data_source_file ja963008a_4.cif
_cod_data_source_block Compound5
_cod_original_cell_volume 3841(2)
_cod_original_sg_symbol_H-M 'P 21 21 21 '
_cod_original_formula_sum 'C H44 B3 F4 Fe O3 P2 Rh4 '
_cod_database_code 4116929

loop_
_symmetry_equiv_pos_as_xyz
'   +x,   +y,   +z'
'1/2-x,   -y,1/2+z'
'1/2+x,1/2-y,   -z'
'   -x,1/2+y,1/2-z'

loop_
_atom_site_aniso_label
_atom_site_aniso_U_11
_atom_site_aniso_U_22
_atom_site_aniso_U_33
_atom_site_aniso_U_12
_atom_site_aniso_U_13
_atom_site_aniso_U_23
Rh 0.0233(4) 0.0142(4) 0.0114(3) 0.0020(5) -0.0004(5) 0.0000(4)
Fe 0.0268(9) 0.0178(8) 0.0123(7) -0.0010(10) 0.0008(9) 0.0005(6)
P(1) 0.0220(10) 0.0190(10) 0.0130(10) 0.0010(10) 0.0030(10) 0.0000(10)
P(2) 0.019(2) 0.0170(10) 0.0160(10) 0.0010(10) 0.0010(10) -0.0020(10)
O(1) 0.040(5) 0.019(4) 0.011(3) -0.002(4) 0.004(4) 0.001(3)
O(2) 0.056(6) 0.016(4) 0.015(4) 0.008(5) 0.001(4) -0.004(3)
C(1) 0.035(7) 0.016(5) 0.017(5) -0.011(7) -0.004(6) 0.010(4)
C(2) 0.029(7) 0.013(6) 0.025(6) -0.010(6) -0.005(6) -0.005(5)
C(3) 0.042(9) 0.035(9) 0.027(7) -0.017(8) 0.018(7) 0.001(7)
C(4) 0.07(1) 0.018(7) 0.014(6) 0.022(7) 0.003(6) 0.001(5)
C(5) 0.032(8) 0.030(8) 0.019(6) 0.003(7) -0.004(6) -0.002(6)
C(6) 0.031(7) 0.022(6) 0.009(4) -0.002(7) -0.008(6) -0.004(4)
C(7) 0.034(7) 0.020(7) 0.031(7) 0.009(6) 0.006(6) -0.001(6)
C(8) 0.054(8) 0.026(7) 0.020(6) 0.008(8) 0.011(6) 0.008(7)
C(9) 0.043(8) 0.022(7) 0.028(7) -0.002(8) -0.009(6) 0.000(7)
C(10) 0.026(6) 0.019(7) 0.021(6) -0.013(6) 0.009(5) -0.001(5)
C(11) 0.043(8) 0.006(4) 0.025(5) 0.003(5) -0.014(6) -0.006(5)
C(12) 0.026(7) 0.022(6) 0.032(7) 0.005(6) 0.000(5) 0.004(5)
C(21) 0.042(9) 0.022(6) 0.017(5) 0.009(6) 0.011(6) -0.009(5)
C(22) 0.033(7) 0.015(6) 0.020(5) 0.005(6) 0.005(5) 0.003(5)
C(31) 0.018(6) 0.027(7) 0.015(5) -0.003(6) -0.006(5) -0.004(5)
C(32) 0.027(7) 0.027(6) 0.038(7) -0.009(6) -0.003(6) -0.001(6)
C(33) 0.024(7) 0.06(1) 0.050(9) -0.009(8) -0.006(7) 0.015(8)
C(34) 0.038(9) 0.035(9) 0.06(1) -0.018(8) -0.025(8) 0.019(8)
C(35) 0.07(1) 0.033(7) 0.022(6) -0.015(8) -0.019(7) -0.003(6)
C(36) 0.050(9) 0.027(7) 0.021(6) -0.006(7) -0.007(6) 0.002(6)
C(41) 0.029(6) 0.027(6) 0.005(5) -0.006(6) 0.004(5) -0.001(5)
C(42) 0.020(6) 0.027(7) 0.022(6) 0.001(6) 0.002(5) 0.002(5)
C(43) 0.048(8) 0.026(8) 0.026(6) -0.013(7) 0.001(6) 0.011(6)
C(44) 0.049(9) 0.037(8) 0.024(6) -0.012(7) 0.017(6) 0.004(5)
C(45) 0.026(6) 0.040(7) 0.038(7) -0.003(8) 0.008(6) -0.011(7)
C(46) 0.029(6) 0.029(6) 0.025(5) -0.011(7) 0.002(7) -0.004(5)
C(51) 0.024(6) 0.009(6) 0.030(7) 0.007(6) -0.009(5) -0.003(5)
C(52) 0.029(7) 0.025(7) 0.033(7) 0.004(6) 0.008(5) 0.005(6)
C(53) 0.022(7) 0.039(9) 0.043(9) -0.005(7) -0.004(6) -0.013(7)
C(54) 0.041(9) 0.022(8) 0.06(1) 0.010(7) -0.028(8) -0.002(7)
C(55) 0.06(1) 0.025(8) 0.019(6) -0.001(7) -0.015(6) 0.005(5)
C(56) 0.040(8) 0.015(6) 0.018(6) 0.002(6) 0.002(6) 0.006(5)
C(61) 0.021(6) 0.012(6) 0.022(6) 0.002(5) 0.004(5) -0.001(5)
C(62) 0.026(6) 0.029(6) 0.024(6) 0.003(7) 0.007(5) -0.010(6)
C(63) 0.06(1) 0.026(7) 0.025(6) 0.000(7) 0.012(6) 0.001(5)
C(64) 0.033(7) 0.040(9) 0.052(8) -0.031(7) 0.008(8) 0.002(8)
C(65) 0.018(7) 0.08(1) 0.052(9) -0.010(9) -0.002(7) -0.015(9)
C(66) 0.028(6) 0.036(6) 0.021(5) -0.014(7) 0.005(6) -0.001(5)
F(1) 0.104(8) 0.12(1) 0.112(8) 0.027(7) -0.070(7) -0.052(7)
F(2) 0.093(7) 0.097(8) 0.063(6) -0.032(7) 0.029(6) -0.001(6)
F(3) 0.094(8) 0.13(1) 0.21(1) -0.059(8) 0.056(9) -0.09(1)
F(4) 0.18(1) 0.127(9) 0.113(9) -0.03(1) -0.08(1) 0.070(8)
B 0.08(2) 0.036(9) 0.044(9) -0.02(1) 0.00(1) -0.003(8)

loop_
_atom_site_label
_atom_site_fract_x
_atom_site_fract_y
_atom_site_fract_z
_atom_site_U_iso_or_equiv
_atom_site_thermal_displace_type
Rh 0.11780(10) 0.38464(4) 0.78840(3) 0.000206(3) Uij
Fe 0.1193(2) 0.31699(8) 0.96187(6) 0.000239(5) Uij
P(1) 0.1351(3) 0.32290(10) 0.70420(10) 0.000225(9) Uij
P(2) 0.0882(3) 0.4937(2) 0.74700(10) 0.000222(9) Uij
O(1) 0.1511(8) 0.2733(4) 0.8287(3) 0.00029(3) Uij
O(2) 0.0871(9) 0.4469(4) 0.8731(3) 0.00037(3) Uij
C(1) 0.1290(10) 0.2505(6) 0.8896(4) 0.00029(4) Uij
C(2) 0.0040(10) 0.2383(7) 0.9176(5) 0.00028(4) Uij
C(3) 0.0340(10) 0.2140(8) 0.9785(6) 0.00044(5) Uij
C(4) 0.176(2) 0.2087(8) 0.9838(5) 0.00043(5) Uij
C(5) 0.2370(10) 0.2322(8) 0.9282(5) 0.00034(5) Uij
C(6) 0.1080(10) 0.4233(6) 0.9332(4) 0.00027(4) Uij
C(7) 0.0000(10) 0.4103(7) 0.9743(6) 0.00035(5) Uij
C(8) 0.0600(10) 0.3870(8) 1.0297(5) 0.00042(5) Uij
C(9) 0.2020(10) 0.3908(8) 1.0235(6) 0.00039(5) Uij
C(10) 0.2340(10) 0.4115(7) 0.9625(5) 0.00028(4) Uij
C(11) 0.1510(10) 0.2090(5) 0.7861(5) 0.00032(4) Uij
C(12) 0.2160(10) 0.2345(6) 0.7269(5) 0.00033(4) Uij
C(21) 0.0850(10) 0.5291(6) 0.8683(5) 0.00034(4) Uij
C(22) 0.0120(10) 0.5486(6) 0.8094(5) 0.00029(4) Uij
C(31) -0.0240(10) 0.2889(7) 0.6730(5) 0.00025(4) Uij
C(32) -0.1440(10) 0.3062(6) 0.7030(5) 0.00039(4) Uij
C(33) -0.2680(10) 0.2796(9) 0.6843(6) 0.00056(5) Uij
C(34) -0.2720(10) 0.2330(8) 0.6325(7) 0.00056(6) Uij
C(35) -0.155(2) 0.2148(7) 0.6012(5) 0.00053(5) Uij
C(36) -0.0300(10) 0.2428(7) 0.6215(6) 0.00041(5) Uij
C(41) 0.2360(10) 0.3532(6) 0.6396(4) 0.00025(4) Uij
C(42) 0.1850(10) 0.3745(7) 0.5848(5) 0.00029(4) Uij
C(43) 0.2670(10) 0.4009(7) 0.5386(5) 0.00042(5) Uij
C(44) 0.4060(10) 0.4055(7) 0.5473(5) 0.00047(5) Uij
C(45) 0.4620(10) 0.3841(8) 0.6033(5) 0.00044(4) Uij
C(46) 0.3800(10) 0.3612(6) 0.6500(4) 0.00034(4) Uij
C(51) -0.0280(10) 0.5097(6) 0.6834(5) 0.00027(4) Uij
C(52) -0.1680(10) 0.4987(7) 0.6923(6) 0.00037(4) Uij
C(53) -0.2570(10) 0.5087(8) 0.6445(6) 0.00044(5) Uij
C(54) -0.2040(10) 0.5237(8) 0.5869(7) 0.00051(5) Uij
C(55) -0.0690(10) 0.5321(8) 0.5766(6) 0.00044(5) Uij
C(56) 0.0190(10) 0.5224(7) 0.6240(5) 0.00030(4) Uij
C(61) 0.2390(10) 0.5483(6) 0.7301(5) 0.00024(4) Uij
C(62) 0.2310(10) 0.6185(7) 0.7004(5) 0.00033(4) Uij
C(63) 0.3470(10) 0.6610(7) 0.6925(5) 0.00046(5) Uij
C(64) 0.4690(10) 0.6350(7) 0.7132(7) 0.00053(5) Uij
C(65) 0.4760(10) 0.5681(10) 0.7424(7) 0.00063(6) Uij
C(66) 0.3650(10) 0.5222(6) 0.7503(5) 0.00037(4) Uij
H(1) -0.0835 0.2448 0.9001 0.0003 Uij
H(2) -0.0300 0.2033 1.0096 0.0005 Uij
H(3) 0.2236 0.1921 1.0190 0.0005 Uij
H(4) 0.3317 0.2348 0.9193 0.0004 Uij
H(5) -0.0940 0.4161 0.9663 0.0004 Uij
H(6) 0.0124 0.3714 1.0651 0.0005 Uij
H(7) 0.2659 0.3811 1.0549 0.0005 Uij
H(8) 0.3221 0.4163 0.9451 0.0003 Uij
H(9) 0.2024 0.1687 0.8030 0.0004 Uij
H(10) 0.0608 0.1928 0.7788 0.0004 Uij
H(11) 0.2021 0.1976 0.6962 0.0004 Uij
H(12) 0.3106 0.2421 0.7327 0.0004 Uij
H(13) 0.0376 0.5500 0.9020 0.0004 Uij
H(14) 0.1750 0.5481 0.8674 0.0004 Uij
H(15) 0.0214 0.6008 0.8012 0.0003 Uij
H(16) -0.0819 0.5365 0.8130 0.0003 Uij
H(17) -0.1404 0.3379 0.7378 0.0005 Uij
H(18) -0.3488 0.2922 0.7058 0.0007 Uij
H(19) -0.3569 0.2138 0.6189 0.0007 Uij
H(20) -0.1587 0.1835 0.5661 0.0006 Uij
H(21) 0.0506 0.2304 0.6001 0.0005 Uij
H(22) 0.0897 0.3710 0.5781 0.0003 Uij
H(23) 0.2282 0.4160 0.5008 0.0005 Uij
H(24) 0.4632 0.4231 0.5154 0.0006 Uij
H(25) 0.5582 0.3855 0.6089 0.0005 Uij
H(26) 0.4174 0.3507 0.6890 0.0004 Uij
H(27) -0.2008 0.4843 0.7312 0.0004 Uij
H(28) -0.3522 0.5054 0.6508 0.0005 Uij
H(29) -0.2651 0.5283 0.5536 0.0006 Uij
H(30) -0.0361 0.5445 0.5372 0.0005 Uij
H(31) 0.1136 0.5243 0.6166 0.0004 Uij
H(32) 0.1458 0.6364 0.6859 0.0004 Uij
H(33) 0.3416 0.7084 0.6727 0.0005 Uij
H(34) 0.5492 0.6638 0.7071 0.0006 Uij
H(35) 0.5609 0.5522 0.7582 0.0008 Uij
H(36) 0.3733 0.4743 0.7689 0.0004 Uij
F(1) 0.0260(10) 0.0861(6) 0.1143(5) 0.00139(5) Uij
F(2) 0.2020(10) 0.1647(6) 0.1324(4) 0.00106(5) Uij
F(3) 0.0150(10) 0.1685(7) 0.1900(6) 0.00180(6) Uij
F(4) 0.1530(10) 0.0743(6) 0.1951(5) 0.00176(6) Uij
B 0.099(2) 0.1240(10) 0.1547(8) 0.00068(8) Uij
O(3) 0.1920(10) 0.1036(6) 0.5547(5) 0.00094(4) Uij
C(71) 0.389(2) 0.1729(7) 0.5439(6) 0.00067(4) Uij
C(72) 0.428(2) 0.1020(9) 0.5788(7) 0.00085(6) Uij
C(73) 0.291(2) 0.0618(9) 0.5836(7) 0.00077(6) Uij
C(74) 0.258(2) 0.1562(9) 0.5153(6) 0.00070(5) Uij
H(37) 0.3803 0.2142 0.5710 0.0008 Uij
H(38) 0.4553 0.1840 0.5138 0.0008 Uij
H(39) 0.4921 0.0728 0.5568 0.0010 Uij
H(40) 0.4635 0.1137 0.6179 0.0010 Uij
H(41) 0.2681 0.0558 0.6253 0.0009 Uij
H(42) 0.2979 0.0139 0.5648 0.0009 Uij
H(43) 0.2718 0.1347 0.4761 0.0008 Uij
H(44) 0.2056 0.2006 0.5116 0.0008 Uij

loop_
_atom_type_symbol
_atom_type_oxidation_number
_atom_type_number_in_cell
_atom_type_scat_dispersion_real
_atom_type_scat_dispersion_imag
_atom_type_scat_source
C 0 4 0.003 0.002 'International Tables'
H 0 176 0.000 0.000 'International Tables'
B 0 12 0.001 0.001 'International Tables'
F 0 16 0.017 0.010 'International Tables'
Fe 0 4 0.346 0.844 'International Tables'
O 0 12 0.011 0.006 'International Tables'
P 0 8 0.102 0.094 'International Tables'
Rh 0 16 -1.118 0.919 'International Tables'

loop_
_geom_angle_atom_site_label_1
_geom_angle_atom_site_label_2
_geom_angle_atom_site_label_3
_geom_angle
_geom_angle_publ_flag
P(1) Rh P(2) 96.22(9) yes
P(1) Rh O(1) 82.7(2) yes
P(1) Rh O(2) 176.6(2) yes
P(2) Rh O(1) 178.7(2) yes
P(2) Rh O(2) 83.3(2) yes
O(1) Rh O(2) 97.8(3) yes
C(1) Fe C(2) 40.4(4) yes
C(1) Fe C(3) 68.1(5) yes
C(1) Fe C(4) 67.4(4) yes
C(1) Fe C(5) 40.6(4) yes
C(1) Fe C(6) 108.5(4) yes
C(1) Fe C(7) 128.1(5) yes
C(1) Fe C(8) 165.7(4) yes
C(1) Fe C(9) 152.9(4) yes
C(1) Fe C(10) 118.3(4) yes
C(2) Fe C(3) 41.0(5) yes
C(2) Fe C(4) 67.8(6) yes
C(2) Fe C(5) 68.7(4) yes
C(2) Fe C(6) 117.9(4) yes
C(2) Fe C(7) 107.4(4) yes
C(2) Fe C(8) 127.5(4) yes
C(2) Fe C(9) 165.8(5) yes
C(2) Fe C(10) 151.6(4) yes
C(3) Fe C(4) 40.0(6) yes
C(3) Fe C(5) 68.6(5) yes
C(3) Fe C(6) 151.8(4) yes
C(3) Fe C(7) 117.8(4) yes
C(3) Fe C(8) 107.5(5) yes
C(3) Fe C(9) 128.1(5) yes
C(3) Fe C(10) 165.9(5) yes
C(4) Fe C(5) 40.6(5) yes
C(4) Fe C(6) 166.8(6) yes
C(4) Fe C(7) 151.6(6) yes
C(4) Fe C(8) 118.7(5) yes
C(4) Fe C(9) 109.7(5) yes
C(4) Fe C(10) 128.6(6) yes
C(5) Fe C(6) 128.2(4) yes
C(5) Fe C(7) 166.2(5) yes
C(5) Fe C(8) 152.1(4) yes
C(5) Fe C(9) 119.1(4) yes
C(5) Fe C(10) 107.5(5) yes
C(6) Fe C(7) 40.8(4) yes
C(6) Fe C(8) 68.4(5) yes
C(6) Fe C(9) 67.9(5) yes
C(6) Fe C(10) 41.1(4) yes
C(7) Fe C(8) 40.5(5) yes
C(7) Fe C(9) 67.7(5) yes
C(7) Fe C(10) 69.2(4) yes
C(8) Fe C(9) 40.3(4) yes
C(8) Fe C(10) 69.2(5) yes
C(9) Fe C(10) 40.8(5) yes
Rh P(1) C(12) 103.8(4) yes
Rh P(1) C(31) 115.2(4) yes
Rh P(1) C(41) 124.2(3) yes
C(12) P(1) C(31) 101.0(5) yes
C(12) P(1) C(41) 103.3(5) yes
C(31) P(1) C(41) 106.1(5) yes
Rh P(2) C(22) 102.6(4) yes
Rh P(2) C(51) 123.0(4) yes
Rh P(2) C(61) 117.2(4) yes
C(22) P(2) C(51) 103.3(5) yes
C(22) P(2) C(61) 101.6(5) yes
C(51) P(2) C(61) 105.8(5) yes
Rh O(1) C(1) 128.1(6) yes
Rh O(1) C(11) 116.4(5) yes
C(1) O(1) C(11) 112.1(7) yes
Rh O(2) C(6) 129.0(6) yes
Rh O(2) C(21) 116.5(6) yes
C(6) O(2) C(21) 111.7(8) yes
Fe C(1) O(1) 126.3(7) yes
Fe C(1) C(2) 72.4(6) yes
Fe C(1) C(5) 72.0(6) yes
O(1) C(1) C(2) 126.7(9) yes
O(1) C(1) C(5) 121.5(9) yes
C(2) C(1) C(5) 111.6(9) yes
Fe C(2) C(1) 67.2(6) yes
Fe C(2) C(3) 69.5(7) yes
C(1) C(2) C(3) 106.0(9) yes
Fe C(3) C(2) 69.4(7) yes
Fe C(3) C(4) 70.6(8) yes
C(2) C(3) C(4) 107.6(10) yes
Fe C(4) C(3) 69.5(9) yes
Fe C(4) C(5) 68.9(8) yes
C(3) C(4) C(5) 109(1) yes
Fe C(5) C(1) 67.4(6) yes
Fe C(5) C(4) 70.6(8) yes
C(1) C(5) C(4) 105(1) yes
Fe C(6) O(2) 126.1(7) yes
Fe C(6) C(7) 71.7(7) yes
Fe C(6) C(10) 70.5(7) yes
O(2) C(6) C(7) 122.7(9) yes
O(2) C(6) C(10) 127.1(9) yes
C(7) C(6) C(10) 110.2(9) yes
Fe C(7) C(6) 67.5(6) yes
Fe C(7) C(8) 68.8(7) yes
C(6) C(7) C(8) 106.4(9) yes
Fe C(8) C(7) 70.7(7) yes
Fe C(8) C(9) 70.9(7) yes
C(7) C(8) C(9) 108(1) yes
Fe C(9) C(8) 68.8(7) yes
Fe C(9) C(10) 68.5(7) yes
C(8) C(9) C(10) 108.9(10) yes
Fe C(10) C(6) 68.4(6) yes
Fe C(10) C(9) 70.6(7) yes
C(6) C(10) C(9) 105.8(8) yes
O(1) C(11) C(12) 108.0(7) yes
P(1) C(12) C(11) 107.8(7) yes
O(2) C(21) C(22) 107.2(8) yes
P(2) C(22) C(21) 108.6(7) yes
P(1) C(31) C(32) 118.8(8) yes
P(1) C(31) C(36) 122.5(8) yes
C(32) C(31) C(36) 118.6(9) yes
C(31) C(32) C(33) 122(1) yes
C(32) C(33) C(34) 118.0(10) yes
C(33) C(34) C(35) 121(1) yes
C(34) C(35) C(36) 119(1) yes
C(31) C(36) C(35) 120(1) yes
P(1) C(41) C(42) 125.0(8) yes
P(1) C(41) C(46) 116.3(7) yes
C(42) C(41) C(46) 118.4(9) yes
C(41) C(42) C(43) 122.0(9) yes
C(42) C(43) C(44) 119(1) yes
C(43) C(44) C(45) 119.6(10) yes
C(44) C(45) C(46) 120.5(9) yes
C(41) C(46) C(45) 119.4(8) yes
P(2) C(51) C(52) 119.1(9) yes
P(2) C(51) C(56) 122.0(8) yes
C(52) C(51) C(56) 118.4(10) yes
C(51) C(52) C(53) 119(1) yes
C(52) C(53) C(54) 118.5(10) yes
C(53) C(54) C(55) 122(1) yes
C(54) C(55) C(56) 118(1) yes
C(51) C(56) C(55) 121.3(9) yes
P(2) C(61) C(62) 121.6(8) yes
P(2) C(61) C(66) 118.9(8) yes
C(62) C(61) C(66) 119.4(9) yes
C(61) C(62) C(63) 119.8(10) yes
C(62) C(63) C(64) 119(1) yes
C(63) C(64) C(65) 120(1) yes
C(64) C(65) C(66) 122(1) yes
C(61) C(66) C(65) 117(1) yes
F(1) B F(2) 116(1) yes
F(1) B F(3) 110(1) yes
F(1) B F(4) 108(1) yes
F(2) B F(3) 110(1) yes
F(2) B F(4) 107(1) yes
F(3) B F(4) 103(1) yes
C(73) O(3) C(74) 108(1) yes
C(72) C(71) C(74) 105(1) yes
C(71) C(72) C(73) 101(1) yes
O(3) C(73) C(72) 109(1) yes
O(3) C(74) C(71) 105(1) yes

loop_
_geom_bond_atom_site_label_1
_geom_bond_atom_site_label_2
_geom_bond_distance
_geom_bond_publ_flag
Rh P(1) 2.156(2) yes
Rh P(2) 2.163(3) yes
Rh O(1) 2.195(7) yes
Rh O(2) 2.185(7) yes
Fe C(1) 1.981(10) yes
Fe C(2) 2.05(1) yes
Fe C(3) 2.05(1) yes
Fe C(4) 2.06(1) yes
Fe C(5) 2.04(1) yes
Fe C(6) 2.00(1) yes
Fe C(7) 2.05(1) yes
Fe C(8) 2.03(1) yes
Fe C(9) 2.05(1) yes
Fe C(10) 2.03(1) yes
P(1) C(12) 1.83(1) yes
P(1) C(31) 1.81(1) yes
P(1) C(41) 1.812(10) yes
P(2) C(22) 1.84(1) yes
P(2) C(51) 1.83(1) yes
P(2) C(61) 1.81(1) yes
O(1) C(1) 1.41(1) yes
O(1) C(11) 1.48(1) yes
O(2) C(6) 1.40(1) yes
O(2) C(21) 1.47(1) yes
C(1) C(2) 1.39(1) yes
C(1) C(5) 1.40(1) yes
C(2) C(3) 1.43(2) yes
C(3) C(4) 1.40(2) yes
C(4) C(5) 1.42(2) yes
C(6) C(7) 1.41(1) yes
C(6) C(10) 1.41(1) yes
C(7) C(8) 1.41(2) yes
C(8) C(9) 1.41(1) yes
C(9) C(10) 1.42(2) yes
C(11) C(12) 1.52(2) yes
C(21) C(22) 1.52(2) yes
C(31) C(32) 1.39(1) yes
C(31) C(36) 1.40(2) yes
C(32) C(33) 1.37(2) yes
C(33) C(34) 1.41(2) yes
C(34) C(35) 1.38(2) yes
C(35) C(36) 1.40(2) yes
C(41) C(42) 1.36(1) yes
C(41) C(46) 1.44(1) yes
C(42) C(43) 1.38(2) yes
C(43) C(44) 1.38(1) yes
C(44) C(45) 1.40(2) yes
C(45) C(46) 1.37(1) yes
C(51) C(52) 1.40(1) yes
C(51) C(56) 1.40(2) yes
C(52) C(53) 1.38(2) yes
C(53) C(54) 1.39(2) yes
C(54) C(55) 1.36(1) yes
C(55) C(56) 1.36(2) yes
C(61) C(62) 1.41(2) yes
C(61) C(66) 1.40(1) yes
C(62) C(63) 1.38(2) yes
C(63) C(64) 1.36(2) yes
C(64) C(65) 1.35(2) yes
C(65) C(66) 1.37(2) yes
F(1) B 1.33(2) yes
F(2) B 1.34(2) yes
F(3) B 1.38(2) yes
F(4) B 1.36(2) yes
O(3) C(73) 1.38(2) yes
O(3) C(74) 1.43(2) yes
C(71) C(72) 1.53(2) yes
C(71) C(74) 1.46(3) yes
C(72) C(73) 1.53(3) yes
